data_4023110
loop_
_publ_author_name
'Xiao-Ying Xu'
'Zhuo Tang'
'Yan-Zhao Wang'
'Shi-Wei Luo'
'Lin-Feng Cun'
'Liu-Zhu Gong'

_publ_section_title
;
 Asymmetric Organocatalytic Direct Aldol Reactions of Ketones with
 \a-Keto Acids and Their Application to the Synthesis of
 2-Hydroxy-\g-butyrolactones
;
_journal_name_full 'Journal of Organic Chemistry'
_journal_page_first 9905
_journal_page_last 9913
_journal_paper_doi 10.1021/jo701868t
_journal_volume 72
_journal_year 2007
_chemical_formula_sum 'C12 H13 N O5'
_chemical_formula_weight 251.23
_chemical_name_systematic
; 
 ? 
;
_space_group_IT_number 4
_symmetry_cell_setting monoclinic
_symmetry_space_group_name_Hall 'P 2yb'
_symmetry_space_group_name_H-M 'P 1 21 1'
_atom_sites_solution_hydrogens geom
_atom_sites_solution_primary direct
_atom_sites_solution_secondary difmap
_audit_creation_method SHELXL-97
_cell_angle_alpha 90.00
_cell_angle_beta 92.560(2)
_cell_angle_gamma 90.00
_cell_formula_units_Z 2
_cell_length_a 5.630(3)
_cell_length_b 6.028(3)
_cell_length_c 17.632(10)
_cell_measurement_temperature 293(2)
_cell_volume 597.7(6)
_computing_structure_refinement 'SHELXL-97 (Sheldrick, 1997)'
_computing_structure_solution 'SHELXS-97 (Sheldrick, 1990)'
_diffrn_ambient_temperature 293(2)
_diffrn_measured_fraction_theta_full 0.996
_diffrn_measured_fraction_theta_max 0.996
_diffrn_radiation_monochromator graphite
_diffrn_radiation_source 'fine-focus sealed tube'
_diffrn_radiation_type MoK\a
_diffrn_radiation_wavelength 0.71073
_diffrn_reflns_av_R_equivalents 0.0193
_diffrn_reflns_av_sigmaI/netI 0.0258
_diffrn_reflns_limit_h_max 6
_diffrn_reflns_limit_h_min -6
_diffrn_reflns_limit_k_max 6
_diffrn_reflns_limit_k_min -7
_diffrn_reflns_limit_l_max 20
_diffrn_reflns_limit_l_min -20
_diffrn_reflns_number 3807
_diffrn_reflns_theta_full 24.99
_diffrn_reflns_theta_max 24.99
_diffrn_reflns_theta_min 3.47
_exptl_absorpt_coefficient_mu 0.110
_exptl_crystal_density_diffrn 1.396
_exptl_crystal_density_method 'not measured'
_exptl_crystal_F_000 264
_refine_diff_density_max 0.344
_refine_diff_density_min -0.310
_refine_diff_density_rms 0.036
_refine_ls_abs_structure_details 'Flack H D (1983), Acta Cryst. A39, 876-881'
_refine_ls_abs_structure_Flack -0.1(15)
_refine_ls_extinction_method none
_refine_ls_goodness_of_fit_ref 0.520
_refine_ls_hydrogen_treatment mixed
_refine_ls_matrix_type full
_refine_ls_number_parameters 164
_refine_ls_number_reflns 1929
_refine_ls_number_restraints 1
_refine_ls_restrained_S_all 0.520
_refine_ls_R_factor_all 0.0425
_refine_ls_R_factor_gt 0.0379
_refine_ls_shift/su_max 0.000
_refine_ls_shift/su_mean 0.000
_refine_ls_structure_factor_coef Fsqd
_refine_ls_weighting_details 'calc w=1/[\s^2^(Fo^2^)+(0.1070P)^2^+1.0375P] where P=(Fo^2^+2Fc^2^)/3'
_refine_ls_weighting_scheme calc
_refine_ls_wR_factor_gt 0.0974
_refine_ls_wR_factor_ref 0.1046
_reflns_number_gt 1754
_reflns_number_total 1929
_reflns_threshold_expression >2sigma(I)
_cod_data_source_file jo701868t-File002.cif
_cod_data_source_block sad
_cod_original_sg_symbol_H-M 'P 21'
_cod_database_code 4023110

loop_
_symmetry_equiv_pos_as_xyz
'x, y, z'
'-x, y+1/2, -z'

loop_
_atom_site_label
_atom_site_type_symbol
_atom_site_fract_x
_atom_site_fract_y
_atom_site_fract_z
_atom_site_U_iso_or_equiv
_atom_site_adp_type
_atom_site_occupancy
_atom_site_symmetry_multiplicity
_atom_site_calc_flag
_atom_site_refinement_flags
O1 O 0.0568(3) 0.8382(3) 0.13754(10) 0.0430(4) Uani 1 1 d .
O2 O 0.0535(3) 0.5000(3) 0.18727(11) 0.0458(5) Uani 1 1 d .
O3 O 0.5408(3) 0.4947(3) 0.15264(10) 0.0465(5) Uani 1 1 d .
H3B H 0.4925 0.4627 0.1094 0.070 Uiso 1 1 calc R
O4 O 0.0831(3) 0.9006(4) 0.30554(11) 0.0573(6) Uani 1 1 d .
N1 N 0.1130(4) 0.7941(4) 0.36374(12) 0.0476(6) Uani 1 1 d .
C11 C 0.1645(4) 0.6605(4) 0.16898(14) 0.0361(5) Uani 1 1 d .
C7 C 0.5217(4) 0.7625(5) 0.25628(14) 0.0421(6) Uani 1 1 d .
H7A H 0.6921 0.7863 0.2567 0.051 Uiso 1 1 calc R
H7B H 0.4483 0.9028 0.2686 0.051 Uiso 1 1 calc R
C10 C 0.2320(4) 1.0149(5) 0.12304(15) 0.0438(6) Uani 1 1 d .
H10 H 0.2399 1.1190 0.1658 0.053 Uiso 1 1 calc R
C6 C 0.4695(4) 0.5970(5) 0.31761(14) 0.0400(6) Uani 1 1 d .
C8 C 0.4351(4) 0.6954(4) 0.17493(14) 0.0381(6) Uani 1 1 d .
C2 C 0.2477(5) 0.4536(6) 0.42356(15) 0.0537(7) Uani 1 1 d .
H2 H 0.1211 0.4680 0.4553 0.064 Uiso 1 1 calc R
C1 C 0.2823(4) 0.6093(5) 0.36729(14) 0.0413(6) Uani 1 1 d .
C9 C 0.4642(5) 0.8895(5) 0.12026(15) 0.0484(7) Uani 1 1 d .
H9A H 0.5971 0.9827 0.1367 0.058 Uiso 1 1 calc R
H9B H 0.4895 0.8367 0.0693 0.058 Uiso 1 1 calc R
C5 C 0.6230(5) 0.4174(5) 0.32997(17) 0.0545(7) Uani 1 1 d .
H5 H 0.7520 0.4023 0.2992 0.065 Uiso 1 1 calc R
O5 O 0.0042(5) 0.8336(5) 0.42052(14) 0.0876(9) Uani 1 1 d .
C3 C 0.4012(6) 0.2784(6) 0.43204(18) 0.0631(8) Uani 1 1 d .
H3A H 0.3772 0.1712 0.4689 0.076 Uiso 1 1 calc R
C4 C 0.5911(6) 0.2615(6) 0.38591(19) 0.0649(9) Uani 1 1 d .
H4 H 0.6981 0.1448 0.3924 0.078 Uiso 1 1 calc R
C12 C 0.1499(6) 1.1347(6) 0.05194(17) 0.0614(8) Uani 1 1 d .
H12A H 0.1483 1.0337 0.0098 0.092 Uiso 1 1 calc R
H12B H 0.2564 1.2552 0.0428 0.092 Uiso 1 1 calc R
H12C H -0.0074 1.1917 0.0578 0.092 Uiso 1 1 calc R

loop_
_atom_site_aniso_label
_atom_site_aniso_U_11
_atom_site_aniso_U_22
_atom_site_aniso_U_33
_atom_site_aniso_U_23
_atom_site_aniso_U_13
_atom_site_aniso_U_12
O1 0.0317(8) 0.0459(11) 0.0516(9) 0.0029(8) 0.0025(7) 0.0016(7)
O2 0.0295(8) 0.0419(11) 0.0668(11) -0.0032(9) 0.0112(7) -0.0043(8)
O3 0.0353(8) 0.0471(11) 0.0574(10) -0.0165(9) 0.0067(7) 0.0047(8)
O4 0.0494(11) 0.0676(15) 0.0547(11) -0.0020(11) 0.0000(8) 0.0193(10)
N1 0.0387(11) 0.0599(16) 0.0446(12) -0.0118(12) 0.0047(9) 0.0090(11)
C11 0.0269(11) 0.0418(15) 0.0399(12) -0.0074(11) 0.0070(9) 0.0013(11)
C7 0.0250(11) 0.0490(16) 0.0525(14) -0.0090(12) 0.0038(9) -0.0035(11)
C10 0.0446(13) 0.0396(15) 0.0475(13) -0.0018(12) 0.0054(11) -0.0025(12)
C6 0.0289(12) 0.0459(15) 0.0449(13) -0.0098(12) -0.0035(10) 0.0003(11)
C8 0.0280(11) 0.0400(14) 0.0471(14) -0.0050(12) 0.0091(10) 0.0003(10)
C2 0.0509(15) 0.068(2) 0.0424(14) -0.0013(14) 0.0015(11) -0.0041(15)
C1 0.0337(12) 0.0477(16) 0.0420(13) -0.0072(12) -0.0047(10) 0.0017(11)
C9 0.0398(13) 0.0552(18) 0.0514(14) -0.0008(13) 0.0152(11) -0.0060(12)
C5 0.0432(14) 0.0589(19) 0.0611(16) -0.0094(15) -0.0007(12) 0.0111(14)
O5 0.0990(18) 0.102(2) 0.0654(13) -0.0022(14) 0.0394(13) 0.0416(16)
C3 0.071(2) 0.060(2) 0.0571(17) 0.0090(16) -0.0097(14) 0.0003(18)
C4 0.068(2) 0.054(2) 0.070(2) -0.0004(17) -0.0142(16) 0.0166(17)
C12 0.076(2) 0.055(2) 0.0529(16) 0.0099(16) -0.0023(14) -0.0038(16)

loop_
_atom_type_symbol
_atom_type_description
_atom_type_scat_dispersion_real
_atom_type_scat_dispersion_imag
_atom_type_scat_source
C C 0.0033 0.0016 'International Tables Vol C Tables 4.2.6.8 and 6.1.1.4'
N N 0.0061 0.0033 'International Tables Vol C Tables 4.2.6.8 and 6.1.1.4'
O O 0.0106 0.0060 'International Tables Vol C Tables 4.2.6.8 and 6.1.1.4'
H H 0.0000 0.0000 'International Tables Vol C Tables 4.2.6.8 and 6.1.1.4'

loop_
_geom_angle_atom_site_label_1
_geom_angle_atom_site_label_2
_geom_angle_atom_site_label_3
_geom_angle
C11 O1 C10 110.74(19)
C8 O3 H3B 109.5
O4 N1 O5 122.2(3)
O4 N1 C1 120.19(19)
O5 N1 C1 117.6(2)
O2 C11 O1 121.6(2)
O2 C11 C8 128.1(2)
O1 C11 C8 110.4(2)
C6 C7 C8 115.3(2)
C6 C7 H7A 108.4
C8 C7 H7A 108.4
C6 C7 H7B 108.4
C8 C7 H7B 108.4
H7A C7 H7B 107.5
O1 C10 C12 107.9(2)
O1 C10 C9 103.3(2)
C12 C10 C9 116.6(2)
O1 C10 H10 109.6
C12 C10 H10 109.6
C9 C10 H10 109.6
C5 C6 C1 114.9(3)
C5 C6 C7 119.0(2)
C1 C6 C7 126.0(2)
O3 C8 C9 114.9(2)
O3 C8 C11 107.0(2)
C9 C8 C11 101.3(2)
O3 C8 C7 111.3(2)
C9 C8 C7 110.2(2)
C11 C8 C7 111.66(18)
C3 C2 C1 119.5(3)
C3 C2 H2 120.3
C1 C2 H2 120.3
C2 C1 C6 123.0(2)
C2 C1 N1 115.7(2)
C6 C1 N1 121.3(2)
C10 C9 C8 104.17(19)
C10 C9 H9A 110.9
C8 C9 H9A 110.9
C10 C9 H9B 110.9
C8 C9 H9B 110.9
H9A C9 H9B 108.9
C4 C5 C6 122.7(3)
C4 C5 H5 118.7
C6 C5 H5 118.7
C2 C3 C4 119.8(3)
C2 C3 H3A 120.1
C4 C3 H3A 120.1
C3 C4 C5 120.1(3)
C3 C4 H4 120.0
C5 C4 H4 120.0
C10 C12 H12A 109.5
C10 C12 H12B 109.5
H12A C12 H12B 109.5
C10 C12 H12C 109.5
H12A C12 H12C 109.5
H12B C12 H12C 109.5

loop_
_geom_bond_atom_site_label_1
_geom_bond_atom_site_label_2
_geom_bond_distance
O1 C11 1.338(3)
O1 C10 1.482(3)
O2 C11 1.203(3)
O3 C8 1.412(3)
O3 H3B 0.8200
O4 N1 1.216(3)
N1 O5 1.221(3)
N1 C1 1.466(3)
C11 C8 1.537(3)
C7 C6 1.510(4)
C7 C8 1.548(4)
C7 H7A 0.9700
C7 H7B 0.9700
C10 C12 1.502(4)
C10 C9 1.513(4)
C10 H10 0.9800
C6 C5 1.396(4)
C6 C1 1.402(3)
C8 C9 1.529(4)
C2 C3 1.368(5)
C2 C1 1.386(4)
C2 H2 0.9300
C9 H9A 0.9700
C9 H9B 0.9700
C5 C4 1.380(5)
C5 H5 0.9300
C3 C4 1.376(5)
C3 H3A 0.9300
C4 H4 0.9300
C12 H12A 0.9600
C12 H12B 0.9600
C12 H12C 0.9600

loop_
_cod_related_entry_id
_cod_related_entry_database
_cod_related_entry_code
1 ChemSpider 21196756
